data_4133971
loop_
_publ_author_name
'Bear, Joseph C.'
'Cockcroft, Jeremy K.'
'Williams, Jeffrey H.'

_publ_section_title
;
 Influence of Solvent in Crystal Engineering: A Significant Change to the
 Order-Disorder Transition in Ferrocene.
;
_journal_issue 4
_journal_name_full 'Journal of the American Chemical Society'
_journal_page_first 1731
_journal_page_last 1734
_journal_paper_doi 10.1021/jacs.9b11895
_journal_volume 142
_journal_year 2020
_chemical_formula_moiety 'C10 H10 Fe, 2(C3 F3)'
_chemical_formula_sum 'C16 H10 F6 Fe'
_chemical_formula_weight 372.09
_chemical_name_systematic Ferrocene:hexafluorobenzene
_space_group_crystal_system triclinic
_space_group_IT_number 2
_space_group_name_Hall '-P 1'
_space_group_name_H-M_alt 'P -1'
_atom_sites_solution_hydrogens difmap
_atom_sites_solution_primary dual
_audit_creation_date 2019-04-26
_audit_creation_method
;
Olex2 1.2
(compiled 2018.05.29 svn.r3508 for OlexSys, GUI svn.r5506)
;
_cell_angle_alpha 77.610(5)
_cell_angle_beta 76.995(5)
_cell_angle_gamma 84.190(5)
_cell_formula_units_Z 2
_cell_length_a 7.2034(5)
_cell_length_b 9.1326(5)
_cell_length_c 11.5371(7)
_cell_measurement_reflns_used 4859
_cell_measurement_temperature 250
_cell_measurement_theta_max 27.2760
_cell_measurement_theta_min 4.4620
_cell_volume 721.17(8)
_computing_cell_refinement 'CrysAlisPro 1.171.39.46 (Rigaku OD, 2018)'
_computing_data_collection 'CrysAlisPro 1.171.39.46 (Rigaku OD, 2018)'
_computing_data_reduction 'CrysAlisPro 1.171.39.46 (Rigaku OD, 2018)'
_computing_molecular_graphics 'Olex2 (Dolomanov et al., 2009)'
_computing_publication_material 'Olex2 (Dolomanov et al., 2009)'
_computing_structure_refinement 'ShelXL (Sheldrick, 2015)'
_computing_structure_solution 'ShelXT (Sheldrick, 2015)'
_diffrn_ambient_environment C6F6
_diffrn_ambient_temperature 250
_diffrn_detector 'CCD plate'
_diffrn_detector_area_resol_mean 5.2031
_diffrn_detector_type Atlas
_diffrn_measured_fraction_theta_full 0.998
_diffrn_measured_fraction_theta_max 0.998
_diffrn_measurement_details
;
List of Runs (angles in degrees, time in seconds):

  # Type    Start    End  Width  t~exp~   \w     \q     \k     \f   Frames
--------------------------------------------------------------------------
  1  \w    -13.00  79.00   1.00    1.00    --   11.09  38.00  60.00   92
  2  \w    -17.00  52.00   1.00    1.00    --   11.09 -99.00 120.00   69
  3  \w    -18.00  87.00   1.00    1.00    --   11.09  77.00 -90.00  105
  4  \w    -21.00  87.00   1.00    1.00    --   11.09  77.00 120.00  108
  5  \w    -20.00  52.00   1.00    1.00    --   11.09 -99.00-120.00   72
  6  \w     17.00  87.00   1.00    1.00    --   11.09-154.00   4.24   70
  7  \w    -62.00  39.00   1.00    1.00    --   11.09 -57.00   0.00  101
;
_diffrn_measurement_device 'four-circle diffractometer'
_diffrn_measurement_device_type 'SuperNova, Dual, Cu at home/near, Atlas'
_diffrn_measurement_method '\w scans'
_diffrn_orient_matrix_type 'CrysAlisPro convention (1999,Acta A55,543-557)'
_diffrn_orient_matrix_UB_11 -0.0711190000
_diffrn_orient_matrix_UB_12 -0.0341319000
_diffrn_orient_matrix_UB_13 -0.0171409000
_diffrn_orient_matrix_UB_21 -0.0657228000
_diffrn_orient_matrix_UB_22 0.0119644000
_diffrn_orient_matrix_UB_23 0.0534274000
_diffrn_orient_matrix_UB_31 -0.0294493000
_diffrn_orient_matrix_UB_32 0.0709565000
_diffrn_orient_matrix_UB_33 -0.0315490000
_diffrn_radiation_monochromator mirror
_diffrn_radiation_probe x-ray
_diffrn_radiation_type MoK\a
_diffrn_radiation_wavelength 0.71073
_diffrn_reflns_av_R_equivalents 0.0345
_diffrn_reflns_av_unetI/netI 0.0316
_diffrn_reflns_Laue_measured_fraction_full 0.998
_diffrn_reflns_Laue_measured_fraction_max 0.998
_diffrn_reflns_limit_h_max 9
_diffrn_reflns_limit_h_min -9
_diffrn_reflns_limit_k_max 11
_diffrn_reflns_limit_k_min -11
_diffrn_reflns_limit_l_max 14
_diffrn_reflns_limit_l_min -14
_diffrn_reflns_number 11678
_diffrn_reflns_point_group_measured_fraction_full 0.998
_diffrn_reflns_point_group_measured_fraction_max 0.998
_diffrn_reflns_theta_full 25.242
_diffrn_reflns_theta_max 26.370
_diffrn_reflns_theta_min 3.527
_diffrn_source 'micro-focus sealed X-ray tube'
_diffrn_source_type 'SuperNova (Mo) X-ray Source'
_exptl_absorpt_coefficient_mu 1.106
_exptl_absorpt_correction_T_max 1.000
_exptl_absorpt_correction_T_min 0.182
_exptl_absorpt_correction_type gaussian
_exptl_absorpt_process_details
;
CrysAlisPro 1.171.39.46 (Rigaku Oxford Diffraction, 2018)
Numerical absorption correction based on gaussian integration over
			a multifaceted crystal model
Empirical absorption correction using spherical harmonics,
 implemented in SCALE3 ABSPACK scaling algorithm.
;
_exptl_crystal_colour 'clear dark orange'
_exptl_crystal_colour_lustre clear
_exptl_crystal_colour_modifier dark
_exptl_crystal_colour_primary orange
_exptl_crystal_density_diffrn 1.714
_exptl_crystal_description block
_exptl_crystal_F_000 372
_exptl_crystal_preparation 'Ferrocene disssolved in hot C6F6'
_exptl_crystal_recrystallization_method 'Crystals grown using C6F6 as solvent in an NMR tube stood in hot water'
_exptl_crystal_size_max 0.778
_exptl_crystal_size_mid 0.47
_exptl_crystal_size_min 0.322
_refine_diff_density_max 0.307
_refine_diff_density_min -0.315
_refine_diff_density_rms 0.056
_refine_ls_extinction_method none
_refine_ls_goodness_of_fit_ref 1.030
_refine_ls_hydrogen_treatment refall
_refine_ls_matrix_type full
_refine_ls_number_parameters 248
_refine_ls_number_reflns 2947
_refine_ls_number_restraints 0
_refine_ls_restrained_S_all 1.030
_refine_ls_R_factor_all 0.0464
_refine_ls_R_factor_gt 0.0329
_refine_ls_shift/su_max 0.000
_refine_ls_shift/su_mean 0.000
_refine_ls_structure_factor_coef Fsqd
_refine_ls_weighting_details 'w=1/[\s^2^(Fo^2^)+(0.0371P)^2^+0.1221P] where P=(Fo^2^+2Fc^2^)/3'
_refine_ls_weighting_scheme calc
_refine_ls_wR_factor_gt 0.0746
_refine_ls_wR_factor_ref 0.0830
_reflns_Friedel_coverage 0.000
_reflns_number_gt 2358
_reflns_number_total 2947
_reflns_threshold_expression 'I > 2\s(I)'
_cod_data_source_file ja9b11895_si_002.cif
_cod_data_source_block exp_1221
_cod_depositor_comments 'Adding full bibliography for 4133967--4133980.cif.'
_cod_original_cell_volume 721.16(8)
_cod_database_code 4133971
_shelx_shelxl_version_number 2014/7
_chemical_oxdiff_formula 'Fe1 C16 F6 H10'
_shelx_space_group_comment
;
The symmetry employed for this shelxl refinement is uniquely defined
by the following loop, which should always be used as a source of
symmetry information in preference to the above space-group names.
They are only intended as comments.
;
_reflns_odcompleteness_completeness 99.80
_reflns_odcompleteness_iscentric 1
_reflns_odcompleteness_theta 26.32
_olex2_refinement_description
;
;
_olex2_date_sample_data_collection 2018-10-25
_olex2_exptl_crystal_mounting_method 'Crystal sealed in 1 mm X-ray glass capillary with excess solvent removed'
_olex2_submission_special_instructions 'No special instructions were received'
_oxdiff_exptl_absorpt_empirical_details
;
Empirical correction (ABSPACK) includes:
- Absorption correction using spherical harmonics
- Frame scaling
;
_oxdiff_exptl_absorpt_empirical_full_max 1.418
_oxdiff_exptl_absorpt_empirical_full_min 0.872

loop_
_space_group_symop_operation_xyz
'x, y, z'
'-x, -y, -z'

loop_
_atom_site_label
_atom_site_type_symbol
_atom_site_fract_x
_atom_site_fract_y
_atom_site_fract_z
_atom_site_U_iso_or_equiv
_atom_site_adp_type
_atom_site_occupancy
_atom_site_site_symmetry_order
_atom_site_calc_flag
Fe1 Fe 0.23986(4) 0.49619(3) 0.25219(2) 0.03544(12) Uani 1 1 d
C7 C 0.3161(4) 0.6792(3) 0.1207(3) 0.0630(8) Uani 1 1 d
H7 H 0.434(4) 0.712(3) 0.097(2) 0.077(9) Uiso 1 1 d
C8 C 0.2426(4) 0.5729(3) 0.0731(2) 0.0565(7) Uani 1 1 d
H8 H 0.307(4) 0.523(3) 0.013(2) 0.069(8) Uiso 1 1 d
C9 C 0.0557(4) 0.5499(3) 0.1376(2) 0.0511(6) Uani 1 1 d
H9 H -0.021(3) 0.482(3) 0.126(2) 0.058(7) Uiso 1 1 d
C10 C 0.0129(4) 0.6408(3) 0.2252(2) 0.0524(6) Uani 1 1 d
H10 H -0.102(3) 0.642(2) 0.284(2) 0.056(7) Uiso 1 1 d
C11 C 0.1732(4) 0.7202(3) 0.2151(3) 0.0573(7) Uani 1 1 d
H11 H 0.185(3) 0.788(3) 0.265(2) 0.064(8) Uiso 1 1 d
C12 C 0.4736(4) 0.4076(3) 0.3186(3) 0.0627(8) Uani 1 1 d
H12 H 0.593(4) 0.446(3) 0.290(2) 0.070(8) Uiso 1 1 d
C13 C 0.4056(4) 0.3021(3) 0.2675(3) 0.0577(7) Uani 1 1 d
H13 H 0.472(3) 0.260(3) 0.201(2) 0.066(8) Uiso 1 1 d
C14 C 0.2181(4) 0.2748(3) 0.3300(2) 0.0494(6) Uani 1 1 d
H14 H 0.134(4) 0.213(3) 0.312(2) 0.070(8) Uiso 1 1 d
C15 C 0.1696(4) 0.3627(3) 0.4197(2) 0.0469(6) Uani 1 1 d
H15 H 0.054(3) 0.368(3) 0.472(2) 0.061(7) Uiso 1 1 d
C16 C 0.3267(4) 0.4460(3) 0.4131(2) 0.0538(6) Uani 1 1 d
H16 H 0.335(4) 0.514(3) 0.457(2) 0.067(8) Uiso 1 1 d
F1 F 0.3718(2) 0.99950(18) -0.11355(15) 0.0748(5) Uani 1 1 d
F2 F 0.1369(2) 0.81320(16) -0.15670(13) 0.0661(4) Uani 1 1 d
F3 F -0.2333(2) 0.81285(18) -0.04254(16) 0.0779(5) Uani 1 1 d
C1 C 0.1874(3) 1.0002(3) -0.0578(2) 0.0476(6) Uani 1 1 d
C2 C 0.0692(3) 0.9057(2) -0.0798(2) 0.0449(5) Uani 1 1 d
C3 C -0.1181(3) 0.9056(2) -0.0218(2) 0.0473(5) Uani 1 1 d
F4 F 0.7999(2) 0.1517(2) 0.50444(17) 0.0852(5) Uani 1 1 d
F5 F 0.4544(2) 0.20664(17) 0.64230(14) 0.0747(5) Uani 1 1 d
F6 F 0.1535(2) 0.05537(18) 0.63696(14) 0.0733(5) Uani 1 1 d
C4 C 0.6516(3) 0.0768(3) 0.5018(2) 0.0485(6) Uani 1 1 d
C5 C 0.4765(3) 0.1043(2) 0.5724(2) 0.0475(5) Uani 1 1 d
C6 C 0.3255(3) 0.0273(3) 0.5698(2) 0.0470(6) Uani 1 1 d

loop_
_atom_site_aniso_label
_atom_site_aniso_U_11
_atom_site_aniso_U_22
_atom_site_aniso_U_33
_atom_site_aniso_U_23
_atom_site_aniso_U_13
_atom_site_aniso_U_12
Fe1 0.03885(19) 0.03256(18) 0.03485(19) -0.00449(13) -0.01119(13) 0.00153(12)
C7 0.0549(16) 0.0526(16) 0.0706(19) 0.0184(14) -0.0161(14) -0.0111(13)
C8 0.0706(17) 0.0571(16) 0.0336(13) -0.0025(12) -0.0085(12) 0.0153(13)
C9 0.0598(15) 0.0498(14) 0.0498(14) -0.0061(12) -0.0300(12) 0.0017(12)
C10 0.0510(14) 0.0548(15) 0.0483(14) -0.0092(12) -0.0138(11) 0.0164(12)
C11 0.0814(19) 0.0346(13) 0.0625(17) -0.0083(12) -0.0340(15) 0.0064(12)
C12 0.0437(14) 0.0663(17) 0.0717(19) 0.0094(15) -0.0228(13) 0.0010(13)
C13 0.0613(16) 0.0493(15) 0.0537(16) -0.0063(13) -0.0096(13) 0.0239(12)
C14 0.0646(16) 0.0333(12) 0.0502(14) -0.0026(11) -0.0185(12) 0.0006(11)
C15 0.0524(14) 0.0440(13) 0.0397(13) -0.0016(11) -0.0088(11) 0.0019(11)
C16 0.0716(17) 0.0471(14) 0.0498(15) -0.0062(12) -0.0334(13) 0.0024(12)
F1 0.0486(8) 0.0822(11) 0.0818(11) -0.0148(9) 0.0087(7) -0.0027(7)
F2 0.0883(11) 0.0538(8) 0.0554(9) -0.0237(7) -0.0086(8) 0.0118(7)
F3 0.0752(10) 0.0741(10) 0.0947(12) -0.0286(9) -0.0202(9) -0.0218(8)
C1 0.0443(12) 0.0454(13) 0.0456(13) -0.0010(11) -0.0040(10) 0.0025(10)
C2 0.0588(14) 0.0347(11) 0.0377(12) -0.0048(10) -0.0093(10) 0.0075(10)
C3 0.0533(14) 0.0397(12) 0.0487(14) -0.0048(11) -0.0135(11) -0.0041(10)
F4 0.0679(10) 0.0882(12) 0.1079(14) -0.0195(10) -0.0238(9) -0.0305(9)
F5 0.1074(13) 0.0579(9) 0.0671(10) -0.0287(8) -0.0244(9) 0.0054(8)
F6 0.0554(9) 0.0812(11) 0.0653(10) -0.0041(8) 0.0074(7) 0.0122(7)
C4 0.0469(13) 0.0443(13) 0.0544(15) -0.0015(11) -0.0160(11) -0.0079(10)
C5 0.0648(15) 0.0359(12) 0.0430(13) -0.0079(10) -0.0165(11) 0.0039(11)
C6 0.0444(12) 0.0441(13) 0.0437(13) 0.0013(11) -0.0050(10) 0.0076(10)

loop_
_atom_type_symbol
_atom_type_description
_atom_type_scat_dispersion_real
_atom_type_scat_dispersion_imag
_atom_type_scat_source
C C 0.0033 0.0016 'International Tables Vol C Tables 4.2.6.8 and 6.1.1.4'
H H 0.0000 0.0000 'International Tables Vol C Tables 4.2.6.8 and 6.1.1.4'
F F 0.0171 0.0103 'International Tables Vol C Tables 4.2.6.8 and 6.1.1.4'
Fe Fe 0.3463 0.8444 'International Tables Vol C Tables 4.2.6.8 and 6.1.1.4'

loop_
_exptl_crystal_face_index_h
_exptl_crystal_face_index_k
_exptl_crystal_face_index_l
_exptl_crystal_face_perp_dist
7 -1 -9 0.2475
0 7 15 0.1066
2 -6 -14 0.2082
-3 11 -1 0.4054
-10 3 -4 0.3295
-9 -4 0 0.1656
6 -8 7 0.2830
9 -4 7 0.2603
-6 2 10 0.1065
9 6 4 0.2740
3 -11 3 0.3186
1 -7 -15 0.2183
5 -10 3 0.3136
10 4 0 0.2672
6 -3 12 0.2858
1 8 -10 0.4177
-6 4 -12 0.4437
0 13 1 0.3778
6 8 12 0.2410
2 -10 8 0.3067
10 -2 3 0.2746
8 8 2 0.3048
-6 -8 -12 0.1936

loop_
_geom_angle_atom_site_label_1
_geom_angle_atom_site_label_2
_geom_angle_atom_site_label_3
_geom_angle
_geom_angle_site_symmetry_1
_geom_angle_site_symmetry_3
C7 Fe1 C8 40.64(11) . .
C7 Fe1 C9 67.85(11) . .
C7 Fe1 C10 67.84(11) . .
C7 Fe1 C13 122.49(12) . .
C7 Fe1 C14 157.71(12) . .
C7 Fe1 C15 160.56(12) . .
C7 Fe1 C16 124.28(12) . .
C8 Fe1 C9 40.22(10) . .
C8 Fe1 C10 67.97(10) . .
C8 Fe1 C13 107.52(11) . .
C8 Fe1 C14 121.85(11) . .
C8 Fe1 C15 157.45(11) . .
C8 Fe1 C16 160.64(11) . .
C9 Fe1 C10 40.46(10) . .
C9 Fe1 C13 123.44(12) . .
C9 Fe1 C14 107.73(10) . .
C9 Fe1 C15 122.44(10) . .
C9 Fe1 C16 157.82(12) . .
C10 Fe1 C13 159.76(12) . .
C10 Fe1 C14 123.94(11) . .
C10 Fe1 C15 108.25(10) . .
C10 Fe1 C16 122.38(11) . .
C11 Fe1 C7 40.56(11) . .
C11 Fe1 C8 68.24(11) . .
C11 Fe1 C9 67.87(10) . .
C11 Fe1 C10 40.17(10) . .
C11 Fe1 C13 158.45(12) . .
C11 Fe1 C14 160.08(12) . .
C11 Fe1 C15 124.20(11) . .
C11 Fe1 C16 108.12(11) . .
C12 Fe1 C7 108.28(11) . .
C12 Fe1 C8 124.00(12) . .
C12 Fe1 C9 159.89(12) . .
C12 Fe1 C10 158.28(12) . .
C12 Fe1 C11 122.95(12) . .
C12 Fe1 C13 40.59(12) . .
C12 Fe1 C14 67.91(11) . .
C12 Fe1 C15 67.85(10) . .
C12 Fe1 C16 40.74(11) . .
C13 Fe1 C14 40.27(10) . .
C13 Fe1 C15 67.88(10) . .
C13 Fe1 C16 68.47(11) . .
C14 Fe1 C15 40.38(10) . .
C14 Fe1 C16 68.17(10) . .
C16 Fe1 C15 40.35(10) . .
Fe1 C7 H7 124.5(17) . .
C8 C7 Fe1 69.74(14) . .
C8 C7 H7 125.7(19) . .
C11 C7 Fe1 69.71(14) . .
C11 C7 H7 126.4(19) . .
C11 C7 C8 107.9(2) . .
Fe1 C8 H8 123.3(16) . .
C7 C8 Fe1 69.62(15) . .
C7 C8 H8 126.7(16) . .
C9 C8 Fe1 69.90(13) . .
C9 C8 C7 107.7(2) . .
C9 C8 H8 125.5(16) . .
Fe1 C9 H9 123.5(15) . .
C8 C9 Fe1 69.88(14) . .
C8 C9 H9 124.6(15) . .
C8 C9 C10 108.3(2) . .
C10 C9 Fe1 69.80(13) . .
C10 C9 H9 127.0(15) . .
Fe1 C10 H10 123.0(14) . .
C9 C10 Fe1 69.74(13) . .
C9 C10 H10 125.1(15) . .
C11 C10 Fe1 69.80(14) . .
C11 C10 C9 108.1(2) . .
C11 C10 H10 126.6(15) . .
Fe1 C11 H11 124.2(15) . .
C7 C11 Fe1 69.73(14) . .
C7 C11 H11 125.9(15) . .
C10 C11 Fe1 70.03(14) . .
C10 C11 C7 108.0(2) . .
C10 C11 H11 126.0(15) . .
Fe1 C12 H12 123.8(16) . .
C13 C12 Fe1 69.84(14) . .
C13 C12 H12 123.6(17) . .
C13 C12 C16 108.3(2) . .
C16 C12 Fe1 69.94(14) . .
C16 C12 H12 128.1(17) . .
Fe1 C13 H13 124.1(15) . .
C12 C13 Fe1 69.56(14) . .
C12 C13 H13 126.6(15) . .
C14 C13 Fe1 69.97(13) . .
C14 C13 C12 107.8(2) . .
C14 C13 H13 125.5(16) . .
Fe1 C14 H14 123.1(15) . .
C13 C14 Fe1 69.76(14) . .
C13 C14 H14 126.4(16) . .
C13 C14 C15 108.2(2) . .
C15 C14 Fe1 69.91(13) . .
C15 C14 H14 125.3(16) . .
Fe1 C15 H15 124.6(15) . .
C14 C15 Fe1 69.71(13) . .
C14 C15 H15 126.4(16) . .
C16 C15 Fe1 69.79(14) . .
C16 C15 C14 108.5(2) . .
C16 C15 H15 125.0(16) . .
Fe1 C16 H16 124.0(16) . .
C12 C16 Fe1 69.32(15) . .
C12 C16 H16 124.4(17) . .
C15 C16 Fe1 69.86(13) . .
C15 C16 C12 107.2(2) . .
C15 C16 H16 128.4(17) . .
F1 C1 C2 119.7(2) . .
F1 C1 C3 120.0(2) . 2_575
C2 C1 C3 120.3(2) . 2_575
F2 C2 C1 120.3(2) . .
F2 C2 C3 120.1(2) . .
C3 C2 C1 119.6(2) . .
F3 C3 C1 120.2(2) . 2_575
F3 C3 C2 119.7(2) . .
C2 C3 C1 120.1(2) . 2_575
F4 C4 C5 119.6(2) . .
F4 C4 C6 120.2(2) . 2_656
C6 C4 C5 120.2(2) 2_656 .
F5 C5 C4 120.1(2) . .
F5 C5 C6 120.5(2) . .
C6 C5 C4 119.5(2) . .
F6 C6 C4 119.9(2) . 2_656
F6 C6 C5 119.8(2) . .
C5 C6 C4 120.4(2) . 2_656

loop_
_geom_bond_atom_site_label_1
_geom_bond_atom_site_label_2
_geom_bond_distance
_geom_bond_site_symmetry_2
Fe1 C7 2.029(2) .
Fe1 C8 2.031(2) .
Fe1 C9 2.031(2) .
Fe1 C10 2.032(2) .
Fe1 C11 2.029(2) .
Fe1 C12 2.029(2) .
Fe1 C13 2.032(2) .
Fe1 C14 2.035(2) .
Fe1 C15 2.038(2) .
Fe1 C16 2.037(2) .
C7 H7 0.89(3) .
C7 C8 1.410(4) .
C7 C11 1.407(4) .
C8 H8 0.92(3) .
C8 C9 1.397(4) .
C9 H9 0.92(2) .
C9 C10 1.405(4) .
C10 H10 0.95(2) .
C10 C11 1.395(4) .
C11 H11 0.95(3) .
C12 H12 0.93(3) .
C12 C13 1.409(4) .
C12 C16 1.415(4) .
C13 H13 0.94(3) .
C13 C14 1.400(4) .
C14 H14 0.95(3) .
C14 C15 1.406(3) .
C15 H15 0.91(2) .
C15 C16 1.405(3) .
C16 H16 0.90(3) .
F1 C1 1.339(2) .
F2 C2 1.335(3) .
F3 C3 1.334(3) .
C1 C2 1.369(3) .
C1 C3 1.371(3) 2_575
C2 C3 1.365(3) .
C3 C1 1.371(3) 2_575
F4 C4 1.334(3) .
F5 C5 1.336(3) .
F6 C6 1.338(2) .
C4 C5 1.370(3) .
C4 C6 1.364(3) 2_656
C5 C6 1.362(3) .
C6 C4 1.364(3) 2_656

loop_
_geom_torsion_atom_site_label_1
_geom_torsion_atom_site_label_2
_geom_torsion_atom_site_label_3
_geom_torsion_atom_site_label_4
_geom_torsion
_geom_torsion_site_symmetry_1
_geom_torsion_site_symmetry_4
Fe1 C7 C8 C9 59.78(16) . .
Fe1 C7 C11 C10 -59.81(17) . .
Fe1 C8 C9 C10 59.43(16) . .
Fe1 C9 C10 C11 59.47(16) . .
Fe1 C10 C11 C7 59.62(17) . .
Fe1 C12 C13 C14 -59.75(16) . .
Fe1 C12 C16 C15 59.88(16) . .
Fe1 C13 C14 C15 -59.58(16) . .
Fe1 C14 C15 C16 -59.17(16) . .
Fe1 C15 C16 C12 -59.54(17) . .
C7 C8 C9 Fe1 -59.60(17) . .
C7 C8 C9 C10 -0.2(3) . .
C8 C7 C11 Fe1 59.52(17) . .
C8 C7 C11 C10 -0.3(3) . .
C8 C9 C10 Fe1 -59.48(16) . .
C8 C9 C10 C11 0.0(3) . .
C9 C10 C11 Fe1 -59.44(16) . .
C9 C10 C11 C7 0.2(3) . .
C11 C7 C8 Fe1 -59.50(17) . .
C11 C7 C8 C9 0.3(3) . .
C12 C13 C14 Fe1 59.50(17) . .
C12 C13 C14 C15 -0.1(3) . .
C13 C12 C16 Fe1 -59.51(17) . .
C13 C12 C16 C15 0.4(3) . .
C13 C14 C15 Fe1 59.49(16) . .
C13 C14 C15 C16 0.3(3) . .
C14 C15 C16 Fe1 59.12(16) . .
C14 C15 C16 C12 -0.4(3) . .
C16 C12 C13 Fe1 59.58(17) . .
C16 C12 C13 C14 -0.2(3) . .
F1 C1 C2 F2 -0.1(3) . .
F1 C1 C2 C3 179.29(19) . .
F2 C2 C3 F3 -0.2(3) . .
F2 C2 C3 C1 179.52(19) . 2_575
C1 C2 C3 F3 -179.5(2) . .
C1 C2 C3 C1 0.1(4) . 2_575
C3 C1 C2 F2 -179.52(19) 2_575 .
C3 C1 C2 C3 -0.1(4) 2_575 .
F4 C4 C5 F5 0.7(3) . .
F4 C4 C5 C6 -179.8(2) . .
F5 C5 C6 F6 0.5(3) . .
F5 C5 C6 C4 179.8(2) . 2_656
C4 C5 C6 F6 -178.91(19) . .
C4 C5 C6 C4 0.4(4) . 2_656
C6 C4 C5 F5 -179.8(2) 2_656 .
C6 C4 C5 C6 -0.4(4) 2_656 .

loop_
_exptl_oxdiff_crystal_face_indexfrac_h
_exptl_oxdiff_crystal_face_indexfrac_k
_exptl_oxdiff_crystal_face_indexfrac_l
_exptl_oxdiff_crystal_face_x
_exptl_oxdiff_crystal_face_y
_exptl_oxdiff_crystal_face_z
7.1817 -0.8856 -8.6171 -0.3328 -0.9430 -0.0025
-0.4485 6.6531 14.6957 -0.4471 0.8942 0.0217
1.9578 -5.8192 -14.1281 0.3016 -0.9531 -0.0248
-3.2049 11.4664 -1.3765 -0.1399 0.2743 0.9514
-9.5088 3.1462 -3.6697 0.6318 0.4665 0.6190
-9.4574 -4.0303 0.4162 0.8030 0.5956 -0.0206
6.1528 -7.5909 7.1981 -0.3019 -0.1106 -0.9469
8.6543 -3.8987 7.2938 -0.6074 -0.2257 -0.7616
-6.4855 1.7677 9.8303 0.2324 0.9726 0.0063
9.3812 6.0474 3.6158 -0.9356 -0.3510 0.0388
3.2498 -11.1399 2.8332 0.1005 -0.1955 -0.9755
0.5191 -6.8660 -14.5489 0.4468 -0.8936 -0.0435
5.2862 -9.7359 3.4084 -0.1021 -0.2818 -0.9540
9.5164 3.8580 -0.3066 -0.8032 -0.5957 0.0032
6.3988 -3.2612 12.3075 -0.5547 0.1980 -0.8081
0.9749 7.9982 -9.8844 -0.1729 -0.4965 0.8507
-6.2538 3.7888 -12.0301 0.5217 -0.1864 0.8325
0.2978 12.6538 0.5426 -0.4624 0.1608 0.8720
6.3416 8.2983 12.1702 -0.9429 0.3327 0.0181
1.6497 -9.5099 8.0105 0.0700 0.2058 -0.9761
9.7366 -2.3538 3.2648 -0.6681 -0.4937 -0.5568
8.1099 8.3700 1.8136 -0.8935 -0.3360 0.2979
-6.2899 -8.4458 -12.0704 0.9425 -0.3326 -0.0332
